data_2235119
loop_
_publ_author_name
'Gueye, Ndongo'
'Diop, Libasse'
'Molloy, Kieran C.'
'Kociok-K\"ohn, Gabrielle'

_publ_section_title
;
 Dibenzylazanium (oxalato-\k^2^<i>O</i>,<i>O</i>')triphenylstannate(IV)
;
_journal_coeditor_code KP2394
_journal_issue 6
_journal_name_full 'Acta Crystallographica Section E'
_journal_page_first m854
_journal_page_last m855
_journal_paper_doi 10.1107/S1600536812021125
_journal_volume 68
_journal_year 2012
_chemical_formula_iupac '(C14 H16 N) [Sn (C6 H5)3 (C2 O2)]'
_chemical_formula_moiety 'C14 H16 N +, C20 H15 O4 Sn -'
_chemical_formula_sum 'C34 H31 N O4 Sn'
_chemical_formula_weight 636.31
_chemical_name_systematic
;
Dibenzylazanium (oxalato-\k^2^<i>O</i>,<i>O</i>')triphenylstannate(IV)
;
_space_group_IT_number 1
_symmetry_cell_setting triclinic
_symmetry_space_group_name_Hall 'P 1'
_symmetry_space_group_name_H-M 'P 1'
_atom_sites_solution_hydrogens geom
_atom_sites_solution_primary direct
_atom_sites_solution_secondary difmap
_audit_creation_method SHELXL97
_cell_angle_alpha 110.4440(10)
_cell_angle_beta 96.0820(10)
_cell_angle_gamma 93.3840(10)
_cell_formula_units_Z 4
_cell_length_a 9.8575(2)
_cell_length_b 16.8894(3)
_cell_length_c 18.9812(4)
_cell_measurement_reflns_used 70274
_cell_measurement_temperature 150(2)
_cell_measurement_theta_max 27.485
_cell_measurement_theta_min 2.910
_cell_volume 2928.74(10)
_computing_cell_refinement 'SCALEPACK (Otwinowski & Minor, 1997)'
_computing_data_collection 'COLLECT (Nonius, 1997)'
_computing_data_reduction 'SCALEPACK (Otwinowski & Minor, 1997)'
_computing_molecular_graphics
;
ORTEPIII (Burnett & Johnson, 1996), ORTEP-3 for Windows (Farrugia,
1997)
and PLATON (Spek, 2009)
;
_computing_publication_material 'SHELXL97 (Sheldrick, 2008)'
_computing_structure_refinement 'SHELXL97 (Sheldrick, 2008)'
_computing_structure_solution 'SIR97 (Altomare <i>et al.</i>, 1999)'
_diffrn_ambient_temperature 150(2)
_diffrn_measured_fraction_theta_full 0.991
_diffrn_measured_fraction_theta_max 0.991
_diffrn_measurement_device_type 'Nonius KappaCCD'
_diffrn_measurement_method '305 2.0 degree images with \f and \w scans'
_diffrn_radiation_monochromator graphite
_diffrn_radiation_source 'fine-focus sealed tube'
_diffrn_radiation_type MoK\a
_diffrn_radiation_wavelength 0.71073
_diffrn_reflns_av_R_equivalents 0.0375
_diffrn_reflns_av_sigmaI/netI 0.0456
_diffrn_reflns_limit_h_max 12
_diffrn_reflns_limit_h_min -12
_diffrn_reflns_limit_k_max 21
_diffrn_reflns_limit_k_min -21
_diffrn_reflns_limit_l_max 23
_diffrn_reflns_limit_l_min -23
_diffrn_reflns_number 56750
_diffrn_reflns_theta_full 26.37
_diffrn_reflns_theta_max 26.37
_diffrn_reflns_theta_min 3.24
_diffrn_standards_decay_% 0
_diffrn_standards_number 0
_exptl_absorpt_coefficient_mu 0.911
_exptl_absorpt_correction_T_max 0.9144
_exptl_absorpt_correction_T_min 0.7120
_exptl_absorpt_correction_type multi-scan
_exptl_absorpt_process_details '(SORTAV; Blessing, 1997)'
_exptl_crystal_colour colourless
_exptl_crystal_density_diffrn 1.443
_exptl_crystal_density_method 'not measured'
_exptl_crystal_description block
_exptl_crystal_F_000 1296
_exptl_crystal_size_max 0.40
_exptl_crystal_size_mid 0.20
_exptl_crystal_size_min 0.10
_refine_diff_density_max 0.605
_refine_diff_density_min -0.860
_refine_ls_abs_structure_details 'Flack (1983), with 10508 Fridel pairs'
_refine_ls_abs_structure_Flack 0.438(10)
_refine_ls_extinction_method none
_refine_ls_goodness_of_fit_ref 1.059
_refine_ls_hydrogen_treatment constr
_refine_ls_matrix_type full
_refine_ls_number_parameters 1424
_refine_ls_number_reflns 22474
_refine_ls_number_restraints 15
_refine_ls_restrained_S_all 1.059
_refine_ls_R_factor_all 0.0406
_refine_ls_R_factor_gt 0.0311
_refine_ls_shift/su_max 0.007
_refine_ls_shift/su_mean 0.000
_refine_ls_structure_factor_coef Fsqd
_refine_ls_weighting_details 'calc w = 1/[\s^2^(Fo^2^)+(0.0332P)^2^+0.5140P] where P=(Fo^2^+2Fc^2^)/3'
_refine_ls_weighting_scheme calc
_refine_ls_wR_factor_gt 0.0662
_refine_ls_wR_factor_ref 0.0702
_reflns_number_gt 20136
_reflns_number_total 22478
_reflns_threshold_expression I>2\s(I)
_cod_data_source_file kp2394.cif
_cod_data_source_block I
_cod_original_cell_volume 2928.73(10)
_cod_database_code 2235119
_cod_database_fobs_code 2235119

loop_
_symmetry_equiv_pos_as_xyz
'x, y, z'

loop_
_atom_site_type_symbol
_atom_site_label
_atom_site_fract_x
_atom_site_fract_y
_atom_site_fract_z
_atom_site_U_iso_or_equiv
_atom_site_adp_type
_atom_site_calc_flag
_atom_site_refinement_flags
_atom_site_occupancy
_atom_site_symmetry_multiplicity
_atom_site_disorder_assembly
_atom_site_disorder_group
Sn Sn1 0.03511(2) 0.316679(15) -0.230967(14) 0.02958(7) Uani d . 1 1 . .
O O1 0.0397(4) 0.31295(18) -0.12006(15) 0.0379(8) Uani d . 1 1 . .
O O2 0.1278(3) 0.44817(18) -0.14581(15) 0.0324(7) Uani d . 1 1 . .
O O3 0.0906(3) 0.37964(18) 0.00463(15) 0.0409(8) Uani d . 1 1 . .
O O4 0.1723(3) 0.52393(17) -0.02096(14) 0.0348(7) Uani d . 1 1 . .
C C1 0.0845(4) 0.3788(3) -0.0606(2) 0.0295(9) Uani d . 1 1 . .
C C2 0.1337(4) 0.4575(3) -0.0767(2) 0.0287(9) Uani d . 1 1 . .
C C111 -0.0942(4) 0.3882(3) -0.2797(2) 0.0350(10) Uani d . 1 1 . .
C C112 -0.1393(5) 0.4646(3) -0.2382(2) 0.0434(11) Uani d . 1 1 . .
H H112 -0.1163 0.4872 -0.1846 0.052 Uiso calc R 1 1 . .
C C113 -0.2174(6) 0.5085(4) -0.2740(3) 0.0560(14) Uani d . 1 1 . .
H H113 -0.2466 0.5614 -0.2452 0.067 Uiso calc R 1 1 . .
C C114 -0.2527(5) 0.4753(3) -0.3514(3) 0.0479(13) Uani d . 1 1 . .
H H114 -0.3085 0.5048 -0.3757 0.058 Uiso calc R 1 1 . .
C C115 -0.2086(5) 0.4003(3) -0.3938(2) 0.0420(11) Uani d . 1 1 . .
H H115 -0.2313 0.3784 -0.4475 0.050 Uiso calc R 1 1 . .
C C116 -0.1304(5) 0.3568(3) -0.3578(2) 0.0376(10) Uani d . 1 1 . .
H H116 -0.1008 0.3042 -0.3871 0.045 Uiso calc R 1 1 . .
C C121 0.2246(4) 0.2965(3) -0.2760(2) 0.0313(9) Uani d . 1 1 . .
C C122 0.3270(4) 0.3617(3) -0.2628(2) 0.0353(9) Uani d . 1 1 . .
H H122 0.3184 0.4170 -0.2282 0.042 Uiso calc R 1 1 . .
C C123 0.4429(4) 0.3470(3) -0.3001(2) 0.0407(10) Uani d . 1 1 . .
H H123 0.5114 0.3925 -0.2916 0.049 Uiso calc R 1 1 . .
C C124 0.4588(4) 0.2668(3) -0.3493(2) 0.0405(10) Uani d . 1 1 . .
H H124 0.5378 0.2574 -0.3746 0.049 Uiso calc R 1 1 . .
C C125 0.3596(5) 0.2003(3) -0.3617(2) 0.0405(11) Uani d . 1 1 . .
H H125 0.3708 0.1447 -0.3947 0.049 Uiso calc R 1 1 . .
C C126 0.2429(4) 0.2153(3) -0.3252(2) 0.0341(9) Uani d . 1 1 . .
H H126 0.1746 0.1695 -0.3340 0.041 Uiso calc R 1 1 . .
C C131 -0.0762(4) 0.1924(3) -0.2639(2) 0.0351(10) Uani d . 1 1 . .
C C132 -0.0249(5) 0.1319(3) -0.2359(3) 0.0454(11) Uani d . 1 1 . .
H H132 0.0624 0.1451 -0.2058 0.054 Uiso calc R 1 1 . .
C C133 -0.0962(6) 0.0543(3) -0.2504(3) 0.0574(14) Uani d . 1 1 . .
H H133 -0.0579 0.0141 -0.2315 0.069 Uiso calc R 1 1 . .
C C134 -0.2278(6) 0.0351(4) -0.2941(3) 0.0615(16) Uani d . 1 1 . .
H H134 -0.2802 -0.0175 -0.3033 0.074 Uiso calc R 1 1 . .
C C135 -0.2790(5) 0.0929(4) -0.3229(3) 0.0606(16) Uani d . 1 1 . .
H H135 -0.3660 0.0792 -0.3534 0.073 Uiso calc R 1 1 . .
C C136 -0.2054(5) 0.1713(3) -0.3080(2) 0.0446(12) Uani d . 1 1 . .
H H136 -0.2433 0.2108 -0.3280 0.054 Uiso calc R 1 1 . .
N N1 0.2842(3) 0.6970(2) 0.03179(18) 0.0317(8) Uani d . 1 1 . .
H H1A 0.2495 0.6409 0.0095 0.038 Uiso calc R 1 1 . .
H H1B 0.2505 0.7189 0.0773 0.038 Uiso calc R 1 1 . .
C C141 0.2338(4) 0.7433(3) -0.0179(3) 0.0452(11) Uani d . 1 1 . .
H H14A 0.2579 0.7150 -0.0695 0.054 Uiso calc R 1 1 . .
H H14B 0.2790 0.8022 0.0022 0.054 Uiso calc R 1 1 . .
C C142 0.0808(5) 0.7450(3) -0.0220(3) 0.0410(11) Uani d . 1 1 . .
C C143 -0.0076(4) 0.6755(3) -0.0680(2) 0.0452(10) Uani d . 1 1 . .
H H143 0.0287 0.6256 -0.0977 0.054 Uiso calc R 1 1 . .
C C144 -0.1499(5) 0.6772(3) -0.0716(3) 0.0511(12) Uani d . 1 1 . .
H H144 -0.2097 0.6283 -0.1024 0.061 Uiso calc R 1 1 . .
C C145 -0.2023(5) 0.7502(3) -0.0301(3) 0.0467(11) Uani d . 1 1 . .
H H145 -0.2987 0.7526 -0.0343 0.056 Uiso calc R 1 1 . .
C C146 -0.1171(5) 0.8191(3) 0.0168(3) 0.0518(12) Uani d . 1 1 . .
H H146 -0.1548 0.8685 0.0462 0.062 Uiso calc R 1 1 . .
C C147 0.0254(5) 0.8178(3) 0.0222(3) 0.0474(11) Uani d . 1 1 . .
H H147 0.0842 0.8658 0.0556 0.057 Uiso calc R 1 1 . .
C C151 0.4385(4) 0.7016(3) 0.0473(2) 0.0379(9) Uani d . 1 1 . .
H H15A 0.4801 0.7531 0.0410 0.045 Uiso calc R 1 1 . .
H H15B 0.4658 0.7062 0.1004 0.045 Uiso calc R 1 1 . .
C C152 0.4914(4) 0.6244(2) -0.0056(2) 0.0339(9) Uani d . 1 1 . .
C C153 0.4914(4) 0.6112(3) -0.0820(2) 0.0389(9) Uani d . 1 1 . .
H H153 0.4594 0.6525 -0.1014 0.047 Uiso calc R 1 1 . .
C C154 0.5374(5) 0.5387(3) -0.1303(3) 0.0484(11) Uani d . 1 1 . .
H H154 0.5340 0.5294 -0.1828 0.058 Uiso calc R 1 1 . .
C C155 0.5891(5) 0.4787(3) -0.1013(3) 0.0522(13) Uani d . 1 1 . .
H H155 0.6212 0.4293 -0.1345 0.063 Uiso calc R 1 1 . .
C C156 0.5939(5) 0.4905(3) -0.0262(3) 0.0462(13) Uani d . 1 1 . .
H H156 0.6302 0.4502 -0.0067 0.055 Uiso calc R 1 1 . .
C C157 0.5434(5) 0.5641(3) 0.0222(3) 0.0451(11) Uani d . 1 1 . .
H H157 0.5449 0.5727 0.0745 0.054 Uiso calc R 1 1 . .
Sn Sn2 0.51794(2) 0.821131(14) -0.203097(14) 0.02842(7) Uani d . 1 1 A .
O O5 0.6317(3) 0.94752(18) -0.11733(15) 0.0324(7) Uani d . 1 1 . .
O O6 0.4827(3) 0.82714(17) -0.09338(15) 0.0313(6) Uani d . 1 1 . .
O O7 0.6615(3) 1.02853(17) 0.00613(15) 0.0350(7) Uani d . 1 1 . .
O O8 0.5115(3) 0.90160(17) 0.03147(15) 0.0393(7) Uani d . 1 1 . .
C C3 0.6163(4) 0.9635(3) -0.0487(2) 0.0273(9) Uani d . 1 1 . .
C C4 0.5301(4) 0.8937(2) -0.0336(2) 0.0293(9) Uani d . 1 1 . .
C C211 0.4038(4) 0.8984(3) -0.2516(2) 0.0275(9) Uani d . 1 1 . .
C C212 0.4369(5) 0.9847(3) -0.2329(2) 0.0366(10) Uani d . 1 1 . .
H H212 0.5127 1.0135 -0.1955 0.044 Uiso calc R 1 1 . .
C C213 0.3593(5) 1.0289(3) -0.2688(2) 0.0434(11) Uani d . 1 1 . .
H H213 0.3823 1.0882 -0.2553 0.052 Uiso calc R 1 1 . .
C C214 0.2509(5) 0.9891(3) -0.3230(3) 0.0454(12) Uani d . 1 1 . .
H H214 0.1981 1.0204 -0.3466 0.055 Uiso calc R 1 1 . .
C C215 0.2183(5) 0.9027(3) -0.3433(3) 0.0472(12) Uani d . 1 1 . .
H H215 0.1443 0.8740 -0.3821 0.057 Uiso calc R 1 1 . .
C C216 0.2929(4) 0.8583(3) -0.3074(2) 0.0376(10) Uani d . 1 1 . .
H H216 0.2686 0.7992 -0.3209 0.045 Uiso calc R 1 1 . .
C C221 0.7107(5) 0.7938(3) -0.2423(3) 0.0529(6) Uani d D 1 1 . .
C C222 0.8358(6) 0.8395(4) -0.2051(4) 0.0529(6) Uani d PD 0.69 1 A 1
H H222 0.8385 0.8827 -0.1566 0.063 Uiso calc PR 0.69 1 A 1
C C223 0.9568(7) 0.8237(4) -0.2366(4) 0.0529(6) Uani d PD 0.69 1 A 1
H H223 1.0415 0.8554 -0.2107 0.063 Uiso calc PR 0.69 1 A 1
C C224 0.9496(5) 0.7584(3) -0.3092(3) 0.0529(6) Uani d D 1 1 . .
H H224 1.0305 0.7461 -0.3323 0.063 Uiso calc R 1 1 A 1
C C225 0.8344(7) 0.7162(5) -0.3435(4) 0.0529(6) Uani d PD 0.69 1 A 1
H H225 0.8319 0.6715 -0.3910 0.063 Uiso calc PR 0.69 1 A 1
C C226 0.7128(7) 0.7346(5) -0.3127(4) 0.0529(6) Uani d PD 0.69 1 A 1
H H226 0.6287 0.7049 -0.3416 0.063 Uiso calc PR 0.69 1 A 1
C C22A 0.7841(14) 0.8550(8) -0.2558(9) 0.0529(6) Uani d PD 0.31 1 A 2
H H22A 0.7560 0.9107 -0.2402 0.063 Uiso calc PR 0.31 1 A 2
C C23A 0.8994(13) 0.8392(8) -0.2916(9) 0.0529(6) Uani d PD 0.31 1 A 2
H H23A 0.9451 0.8822 -0.3046 0.063 Uiso calc PR 0.31 1 A 2
C C25A 0.8550(14) 0.6933(9) -0.3205(9) 0.0529(6) Uani d PD 0.31 1 A 2
H H25A 0.8652 0.6376 -0.3537 0.063 Uiso calc PR 0.31 1 A 2
C C26A 0.7398(14) 0.7101(8) -0.2814(9) 0.0529(6) Uani d PD 0.31 1 A 2
H H26A 0.6802 0.6638 -0.2814 0.063 Uiso calc PR 0.31 1 A 2
C C232 0.4246(5) 0.6248(3) -0.2878(3) 0.0551(12) Uani d . 1 1 A .
H H232 0.5137 0.6217 -0.3027 0.066 Uiso calc R 1 1 . .
C C233 0.3315(7) 0.5507(3) -0.3122(3) 0.0706(16) Uani d . 1 1 . .
H H233 0.3584 0.4986 -0.3443 0.085 Uiso calc R 1 1 . .
C C231 0.3876(5) 0.7020(3) -0.2424(2) 0.0336(10) Uani d . 1 1 . .
C C234 0.2061(6) 0.5523(3) -0.2910(3) 0.0587(15) Uani d . 1 1 A .
H H234 0.1453 0.5017 -0.3070 0.070 Uiso calc R 1 1 . .
C C235 0.1663(5) 0.6278(3) -0.2459(3) 0.0580(13) Uani d . 1 1 . .
H H235 0.0770 0.6298 -0.2312 0.070 Uiso calc R 1 1 A .
C C236 0.2559(5) 0.7009(3) -0.2218(2) 0.0480(11) Uani d . 1 1 A .
H H236 0.2268 0.7524 -0.1901 0.058 Uiso calc R 1 1 . .
N N2 0.8261(3) 1.1797(2) 0.03425(17) 0.0279(7) Uani d . 1 1 . .
H H2A 0.7774 1.1269 0.0130 0.034 Uiso calc R 1 1 . .
H H2B 0.7827 1.2116 0.0736 0.034 Uiso calc R 1 1 . .
C C241 0.8219(4) 1.2206(3) -0.0240(2) 0.0364(10) Uani d . 1 1 . .
H H24A 0.8607 1.1838 -0.0687 0.044 Uiso calc R 1 1 . .
H H24B 0.8804 1.2755 -0.0029 0.044 Uiso calc R 1 1 . .
C C242 0.6781(4) 1.2363(2) -0.0495(2) 0.0302(9) Uani d . 1 1 . .
C C243 0.5821(4) 1.2618(3) -0.0002(2) 0.0385(10) Uani d . 1 1 . .
H H243 0.6041 1.2674 0.0514 0.046 Uiso calc R 1 1 . .
C C244 0.4554(4) 1.2789(3) -0.0252(2) 0.0442(10) Uani d . 1 1 . .
H H244 0.3900 1.2960 0.0092 0.053 Uiso calc R 1 1 . .
C C245 0.4223(5) 1.2715(3) -0.1000(2) 0.0425(11) Uani d . 1 1 . .
H H245 0.3345 1.2831 -0.1174 0.051 Uiso calc R 1 1 . .
C C246 0.5183(5) 1.2470(3) -0.1487(2) 0.0435(12) Uani d . 1 1 . .
H H246 0.4971 1.2425 -0.2001 0.052 Uiso calc R 1 1 . .
C C247 0.6455(5) 1.2287(3) -0.1238(2) 0.0367(10) Uani d . 1 1 . .
H H247 0.7105 1.2109 -0.1582 0.044 Uiso calc R 1 1 . .
C C251 0.9683(4) 1.1697(3) 0.0660(2) 0.0381(10) Uani d . 1 1 . .
H H25B 1.0219 1.2263 0.0878 0.046 Uiso calc R 1 1 . .
H H25C 0.9614 1.1477 0.1076 0.046 Uiso calc R 1 1 . .
C C252 1.0434(4) 1.1110(3) 0.0078(2) 0.0377(10) Uani d . 1 1 . .
C C253 1.1379(4) 1.1420(3) -0.0284(2) 0.0411(10) Uani d . 1 1 . .
H H253 1.1536 1.2014 -0.0172 0.049 Uiso calc R 1 1 . .
C C254 1.2092(5) 1.0870(3) -0.0804(3) 0.0487(11) Uani d . 1 1 . .
H H254 1.2723 1.1084 -0.1055 0.058 Uiso calc R 1 1 . .
C C255 1.1883(6) 1.0020(3) -0.0952(3) 0.0640(16) Uani d . 1 1 . .
H H255 1.2363 0.9639 -0.1312 0.077 Uiso calc R 1 1 . .
C C256 1.0987(7) 0.9712(3) -0.0585(4) 0.081(2) Uani d . 1 1 . .
H H256 1.0865 0.9120 -0.0680 0.097 Uiso calc R 1 1 . .
C C257 1.0256(6) 1.0260(3) -0.0074(3) 0.0594(15) Uani d . 1 1 . .
H H257 0.9625 1.0040 0.0173 0.071 Uiso calc R 1 1 . .
Sn Sn3 0.85092(2) 1.406077(13) 0.386037(12) 0.02407(6) Uani d . 1 1 . .
O O9 0.8803(3) 1.40967(17) 0.27899(14) 0.0294(6) Uani d . 1 1 . .
O O10 0.7281(3) 1.28399(18) 0.29295(15) 0.0300(7) Uani d . 1 1 . .
O O11 0.6933(3) 1.21442(17) 0.16696(14) 0.0313(6) Uani d . 1 1 . .
O O12 0.8453(3) 1.34779(18) 0.15305(15) 0.0361(7) Uani d . 1 1 . .
C C5 0.7414(4) 1.2751(2) 0.2254(2) 0.0260(9) Uani d . 1 1 . .
C C6 0.8298(4) 1.3492(2) 0.2162(2) 0.0265(9) Uani d . 1 1 . .
C C311 0.9559(4) 1.3190(3) 0.4257(2) 0.0253(8) Uani d . 1 1 . .
C C312 0.8974(4) 1.2365(2) 0.4124(2) 0.0330(9) Uani d . 1 1 . .
H H312 0.8123 1.2158 0.3805 0.040 Uiso calc R 1 1 . .
C C313 0.9627(5) 1.1844(3) 0.4456(2) 0.0377(10) Uani d . 1 1 . .
H H313 0.9221 1.1287 0.4364 0.045 Uiso calc R 1 1 . .
C C314 1.0868(5) 1.2143(3) 0.4920(2) 0.0394(10) Uani d . 1 1 . .
H H314 1.1318 1.1791 0.5146 0.047 Uiso calc R 1 1 . .
C C315 1.1453(5) 1.2958(3) 0.5053(2) 0.0393(10) Uani d . 1 1 . .
H H315 1.2302 1.3165 0.5374 0.047 Uiso calc R 1 1 . .
C C316 1.0811(4) 1.3465(3) 0.4724(2) 0.0332(9) Uani d . 1 1 . .
H H316 1.1233 1.4019 0.4817 0.040 Uiso calc R 1 1 . .
C C321 0.6560(4) 1.4362(2) 0.4228(2) 0.0209(7) Uani d . 1 1 . .
C C322 0.5410(4) 1.3769(2) 0.4038(2) 0.0307(8) Uani d . 1 1 . .
H H322 0.5453 1.3205 0.3702 0.037 Uiso calc R 1 1 . .
C C323 0.4195(5) 1.3997(3) 0.4336(3) 0.0433(10) Uani d . 1 1 . .
H H323 0.3418 1.3589 0.4208 0.052 Uiso calc R 1 1 . .
C C324 0.4128(5) 1.4825(3) 0.4821(3) 0.0429(10) Uani d . 1 1 . .
H H324 0.3296 1.4985 0.5015 0.052 Uiso calc R 1 1 . .
C C325 0.5265(4) 1.5416(3) 0.5023(2) 0.0355(9) Uani d . 1 1 . .
H H325 0.5213 1.5978 0.5361 0.043 Uiso calc R 1 1 . .
C C326 0.6476(4) 1.5196(2) 0.4737(2) 0.0309(8) Uani d . 1 1 . .
H H326 0.7254 1.5606 0.4882 0.037 Uiso calc R 1 1 . .
C C331 0.9827(4) 1.5259(2) 0.4361(2) 0.0290(9) Uani d . 1 1 . .
C C332 1.0369(4) 1.5553(2) 0.5134(2) 0.0332(9) Uani d . 1 1 . .
H H332 1.0088 1.5255 0.5444 0.040 Uiso calc R 1 1 . .
C C333 1.1308(4) 1.6272(2) 0.5454(2) 0.0393(9) Uani d . 1 1 . .
H H333 1.1689 1.6450 0.5972 0.047 Uiso calc R 1 1 . .
C C334 1.1684(5) 1.6728(3) 0.5014(2) 0.0425(10) Uani d . 1 1 . .
H H334 1.2325 1.7219 0.5229 0.051 Uiso calc R 1 1 . .
C C335 1.1121(5) 1.6464(3) 0.4251(2) 0.0454(11) Uani d . 1 1 . .
H H335 1.1366 1.6781 0.3949 0.054 Uiso calc R 1 1 . .
C C336 1.0212(4) 1.5746(2) 0.3939(2) 0.0385(9) Uani d . 1 1 . .
H H336 0.9833 1.5575 0.3421 0.046 Uiso calc R 1 1 . .
N N3 0.5244(3) 1.0645(2) 0.14328(17) 0.0274(7) Uani d . 1 1 . .
H H3A 0.5629 1.0264 0.1050 0.033 Uiso calc R 1 1 . .
H H3B 0.5728 1.1169 0.1557 0.033 Uiso calc R 1 1 . .
C C341 0.5384(5) 1.0388(3) 0.2101(3) 0.0473(11) Uani d . 1 1 . .
H H34A 0.4723 0.9884 0.2003 0.057 Uiso calc R 1 1 . .
H H34B 0.5141 1.0853 0.2542 0.057 Uiso calc R 1 1 . .
C C342 0.6799(4) 1.0180(2) 0.2298(2) 0.0336(9) Uani d . 1 1 . .
C C343 0.7847(5) 1.0171(3) 0.1869(3) 0.0500(11) Uani d . 1 1 . .
H H343 0.7694 1.0314 0.1427 0.060 Uiso calc R 1 1 . .
C C344 0.9129(5) 0.9954(3) 0.2080(3) 0.0553(12) Uani d . 1 1 . .
H H344 0.9844 0.9948 0.1780 0.066 Uiso calc R 1 1 . .
C C345 0.9365(6) 0.9748(3) 0.2718(3) 0.0539(13) Uani d . 1 1 . .
H H345 1.0239 0.9598 0.2859 0.065 Uiso calc R 1 1 . .
C C346 0.8325(6) 0.9762(3) 0.3150(3) 0.0525(14) Uani d . 1 1 . .
H H346 0.8486 0.9623 0.3594 0.063 Uiso calc R 1 1 . .
C C347 0.7045(5) 0.9976(3) 0.2945(2) 0.0442(11) Uani d . 1 1 . .
H H347 0.6335 0.9983 0.3248 0.053 Uiso calc R 1 1 . .
C C351 0.3787(4) 1.0692(3) 0.1144(2) 0.0418(11) Uani d . 1 1 . .
H H35A 0.3249 1.0141 0.1045 0.050 Uiso calc R 1 1 . .
H H35B 0.3763 1.0784 0.0656 0.050 Uiso calc R 1 1 . .
C C352 0.3116(4) 1.1397(3) 0.1693(2) 0.0317(9) Uani d . 1 1 . .
C C353 0.2290(5) 1.1208(3) 0.2162(3) 0.0506(12) Uani d . 1 1 . .
H H353 0.2166 1.0644 0.2156 0.061 Uiso calc R 1 1 . .
C C354 0.1631(5) 1.1844(4) 0.2648(3) 0.0583(14) Uani d . 1 1 . .
H H354 0.1056 1.1712 0.2971 0.070 Uiso calc R 1 1 . .
C C355 0.1815(5) 1.2673(3) 0.2660(3) 0.0558(14) Uani d . 1 1 . .
H H355 0.1363 1.3108 0.2988 0.067 Uiso calc R 1 1 . .
C C356 0.2653(5) 1.2856(3) 0.2195(3) 0.0525(12) Uani d . 1 1 . .
H H356 0.2785 1.3419 0.2197 0.063 Uiso calc R 1 1 . .
C C357 0.3301(5) 1.2223(3) 0.1724(3) 0.0421(11) Uani d . 1 1 . .
H H357 0.3896 1.2359 0.1411 0.050 Uiso calc R 1 1 . .
Sn Sn4 0.30006(2) 0.902830(14) 0.390075(15) 0.02991(7) Uani d . 1 1 . .
O O13 0.3061(4) 0.91751(18) 0.28409(16) 0.0421(8) Uani d . 1 1 . .
O O14 0.2218(4) 0.77437(19) 0.29757(17) 0.0409(8) Uani d . 1 1 . .
O O15 0.2848(4) 0.85576(19) 0.15774(16) 0.0480(8) Uani d . 1 1 . .
O O16 0.2088(3) 0.70374(18) 0.17199(16) 0.0424(8) Uani d . 1 1 . .
C C7 0.2770(5) 0.8537(3) 0.2211(2) 0.0365(10) Uani d . 1 1 . .
C C8 0.2312(4) 0.7689(3) 0.2306(2) 0.0361(10) Uani d . 1 1 . .
C C411 0.4296(4) 0.8326(3) 0.4386(2) 0.0323(9) Uani d . 1 1 . .
C C412 0.4817(5) 0.7565(3) 0.3978(3) 0.0408(11) Uani d . 1 1 . .
H H412 0.4566 0.7307 0.3445 0.049 Uiso calc R 1 1 . .
C C413 0.5695(5) 0.7199(3) 0.4359(3) 0.0525(13) Uani d . 1 1 . .
H H413 0.6062 0.6694 0.4079 0.063 Uiso calc R 1 1 . .
C C414 0.6053(5) 0.7541(3) 0.5128(3) 0.0524(13) Uani d . 1 1 . .
H H414 0.6661 0.7276 0.5377 0.063 Uiso calc R 1 1 . .
C C415 0.5516(5) 0.8285(3) 0.5546(3) 0.0479(12) Uani d . 1 1 . .
H H415 0.5743 0.8526 0.6082 0.057 Uiso calc R 1 1 . .
C C416 0.4648(5) 0.8668(3) 0.5165(2) 0.0393(10) Uani d . 1 1 . .
H H416 0.4288 0.9175 0.5446 0.047 Uiso calc R 1 1 . .
C C421 0.1064(4) 0.9153(2) 0.4312(2) 0.0289(9) Uani d . 1 1 . .
C C422 0.0038(5) 0.8460(3) 0.4094(3) 0.0437(11) Uani d . 1 1 . .
H H422 0.0136 0.7949 0.3693 0.052 Uiso calc R 1 1 . .
C C423 -0.1107(5) 0.8526(3) 0.4465(3) 0.0519(12) Uani d . 1 1 . .
H H423 -0.1795 0.8059 0.4318 0.062 Uiso calc R 1 1 . .
C C424 -0.1257(5) 0.9276(3) 0.5054(3) 0.0478(12) Uani d . 1 1 . .
H H424 -0.2038 0.9314 0.5313 0.057 Uiso calc R 1 1 . .
C C425 -0.0284(5) 0.9955(3) 0.5261(2) 0.0415(11) Uani d . 1 1 . .
H H425 -0.0403 1.0472 0.5652 0.050 Uiso calc R 1 1 . .
C C426 0.0887(4) 0.9889(3) 0.4896(2) 0.0342(9) Uani d . 1 1 . .
H H426 0.1572 1.0359 0.5052 0.041 Uiso calc R 1 1 . .
C C431 0.4099(4) 1.0288(3) 0.4305(2) 0.0291(9) Uani d . 1 1 . .
C C432 0.5422(4) 1.0466(3) 0.4709(2) 0.0336(9) Uani d . 1 1 . .
H H432 0.5808 1.0047 0.4871 0.040 Uiso calc R 1 1 . .
C C433 0.6181(5) 1.1241(3) 0.4876(2) 0.0425(11) Uani d . 1 1 . .
H H433 0.7080 1.1350 0.5147 0.051 Uiso calc R 1 1 . .
C C434 0.5614(5) 1.1856(3) 0.4643(3) 0.0462(12) Uani d . 1 1 . .
H H434 0.6126 1.2390 0.4756 0.055 Uiso calc R 1 1 . .
C C435 0.4312(5) 1.1696(3) 0.4251(3) 0.0466(11) Uani d . 1 1 . .
H H435 0.3928 1.2117 0.4090 0.056 Uiso calc R 1 1 . .
C C436 0.3563(4) 1.0919(3) 0.4090(2) 0.0376(10) Uani d . 1 1 . .
H H436 0.2658 1.0818 0.3826 0.045 Uiso calc R 1 1 . .
N N4 0.0827(3) 0.5401(2) 0.12048(17) 0.0285(7) Uani d . 1 1 . .
H H4A 0.1251 0.5104 0.0797 0.034 Uiso calc R 1 1 . .
H H4B 0.1225 0.5954 0.1389 0.034 Uiso calc R 1 1 . .
C C441 -0.0675(4) 0.5394(3) 0.0929(2) 0.0357(9) Uani d . 1 1 . .
H H44A -0.0758 0.5462 0.0430 0.043 Uiso calc R 1 1 . .
H H44B -0.1162 0.4836 0.0859 0.043 Uiso calc R 1 1 . .
C C442 -0.1352(4) 0.6083(3) 0.1467(2) 0.0347(9) Uani d . 1 1 . .
C C443 -0.1991(5) 0.5956(3) 0.2029(3) 0.0459(11) Uani d . 1 1 . .
H H443 -0.1988 0.5424 0.2094 0.055 Uiso calc R 1 1 . .
C C444 -0.2648(6) 0.6601(3) 0.2510(3) 0.0612(14) Uani d . 1 1 . .
H H444 -0.3070 0.6511 0.2907 0.073 Uiso calc R 1 1 . .
C C445 -0.2681(6) 0.7352(3) 0.2408(3) 0.0619(15) Uani d . 1 1 . .
H H445 -0.3148 0.7785 0.2726 0.074 Uiso calc R 1 1 . .
C C446 -0.2035(5) 0.7496(3) 0.1839(3) 0.0569(14) Uani d . 1 1 . .
H H446 -0.2049 0.8029 0.1774 0.068 Uiso calc R 1 1 . .
C C447 -0.1380(5) 0.6865(3) 0.1376(3) 0.0448(11) Uani d . 1 1 . .
H H447 -0.0939 0.6961 0.0988 0.054 Uiso calc R 1 1 . .
C C451 0.1085(5) 0.5034(3) 0.1800(2) 0.0427(11) Uani d . 1 1 . .
H H45A 0.0583 0.4459 0.1625 0.051 Uiso calc R 1 1 . .
H H45B 0.0721 0.5389 0.2262 0.051 Uiso calc R 1 1 . .
C C452 0.2580(5) 0.4972(3) 0.2000(2) 0.0343(10) Uani d . 1 1 . .
C C453 0.3424(5) 0.4641(3) 0.1453(2) 0.0494(11) Uani d . 1 1 . .
H H453 0.3079 0.4490 0.0931 0.059 Uiso calc R 1 1 . .
C C454 0.4784(5) 0.4526(3) 0.1662(3) 0.0500(12) Uani d . 1 1 . .
H H454 0.5361 0.4305 0.1284 0.060 Uiso calc R 1 1 . .
C C455 0.5284(5) 0.4735(3) 0.2417(2) 0.0430(10) Uani d . 1 1 . .
H H455 0.6200 0.4650 0.2562 0.052 Uiso calc R 1 1 . .
C C456 0.4440(5) 0.5069(3) 0.2962(2) 0.0442(10) Uani d . 1 1 . .
H H456 0.4783 0.5215 0.3484 0.053 Uiso calc R 1 1 . .
C C457 0.3104(4) 0.5193(2) 0.2759(2) 0.0390(9) Uani d . 1 1 . .
H H457 0.2541 0.5431 0.3141 0.047 Uiso calc R 1 1 . .

loop_
_atom_site_aniso_label
_atom_site_aniso_U_11
_atom_site_aniso_U_22
_atom_site_aniso_U_33
_atom_site_aniso_U_12
_atom_site_aniso_U_13
_atom_site_aniso_U_23
Sn1 0.02638(14) 0.03560(15) 0.02377(12) 0.00268(11) 0.00207(11) 0.00741(11)
O1 0.051(2) 0.0324(16) 0.0241(14) -0.0054(15) 0.0007(14) 0.0058(12)
O2 0.0372(17) 0.0344(15) 0.0231(14) -0.0007(13) 0.0020(12) 0.0086(12)
O3 0.057(2) 0.0345(15) 0.0275(14) -0.0050(14) 0.0032(14) 0.0091(12)
O4 0.0408(16) 0.0277(14) 0.0277(13) -0.0060(12) 0.0033(12) 0.0018(12)
C1 0.029(2) 0.031(2) 0.0222(18) -0.0008(17) 0.0004(16) 0.0041(16)
C2 0.0222(19) 0.028(2) 0.033(2) 0.0018(16) 0.0028(18) 0.0083(18)
C111 0.026(2) 0.042(3) 0.035(2) 0.0016(19) 0.0020(19) 0.0133(19)
C112 0.037(2) 0.060(3) 0.030(2) 0.020(2) 0.0055(19) 0.010(2)
C113 0.055(3) 0.070(3) 0.044(3) 0.034(3) 0.011(2) 0.016(2)
C114 0.040(3) 0.067(3) 0.047(3) 0.021(2) 0.005(2) 0.032(3)
C115 0.041(3) 0.059(3) 0.027(2) 0.004(2) 0.0038(19) 0.018(2)
C116 0.043(2) 0.042(2) 0.0263(19) 0.006(2) 0.0044(19) 0.0109(17)
C121 0.031(2) 0.040(2) 0.0234(18) 0.0061(18) -0.0009(17) 0.0120(17)
C122 0.037(2) 0.034(2) 0.033(2) 0.0027(18) 0.0073(18) 0.0088(17)
C123 0.033(2) 0.047(3) 0.046(2) -0.0022(19) 0.007(2) 0.022(2)
C124 0.031(2) 0.058(3) 0.032(2) 0.010(2) 0.0083(18) 0.012(2)
C125 0.038(2) 0.048(3) 0.031(2) 0.013(2) 0.0037(19) 0.0075(18)
C126 0.031(2) 0.037(2) 0.031(2) 0.0062(18) 0.0053(18) 0.0073(17)
C131 0.027(2) 0.045(3) 0.025(2) -0.0036(19) 0.0055(18) 0.0020(18)
C132 0.041(3) 0.046(3) 0.044(2) -0.004(2) -0.001(2) 0.013(2)
C133 0.062(3) 0.045(3) 0.058(3) -0.013(3) 0.004(3) 0.013(2)
C134 0.059(3) 0.058(3) 0.048(3) -0.029(3) 0.008(3) 0.000(3)
C135 0.040(3) 0.081(4) 0.039(3) -0.024(3) 0.002(2) 0.001(3)
C136 0.035(2) 0.059(3) 0.030(2) -0.006(2) 0.003(2) 0.005(2)
N1 0.0311(17) 0.0313(17) 0.0300(16) -0.0017(14) 0.0068(14) 0.0075(14)
C141 0.035(2) 0.054(3) 0.056(3) 0.000(2) 0.008(2) 0.031(2)
C142 0.038(2) 0.044(3) 0.049(2) 0.002(2) 0.010(2) 0.026(2)
C143 0.041(2) 0.040(2) 0.048(2) 0.0052(19) 0.005(2) 0.009(2)
C144 0.042(3) 0.048(3) 0.053(3) 0.001(2) -0.002(2) 0.008(2)
C145 0.037(2) 0.049(3) 0.059(3) 0.007(2) 0.005(2) 0.025(2)
C146 0.050(3) 0.037(2) 0.071(3) 0.010(2) 0.014(2) 0.021(2)
C147 0.047(3) 0.035(2) 0.059(3) -0.001(2) 0.003(2) 0.018(2)
C151 0.029(2) 0.042(2) 0.037(2) -0.0007(17) -0.0005(17) 0.0093(18)
C152 0.027(2) 0.032(2) 0.041(2) -0.0034(17) 0.0006(18) 0.0126(18)
C153 0.038(2) 0.039(2) 0.040(2) 0.0020(18) 0.0037(18) 0.0165(18)
C154 0.048(3) 0.051(3) 0.042(2) 0.004(2) 0.010(2) 0.010(2)
C155 0.042(3) 0.035(2) 0.071(3) 0.001(2) 0.013(3) 0.006(2)
C156 0.047(3) 0.034(2) 0.062(3) 0.006(2) 0.006(3) 0.022(2)
C157 0.039(2) 0.050(3) 0.043(2) -0.009(2) -0.005(2) 0.019(2)
Sn2 0.02770(14) 0.02902(15) 0.02921(13) 0.00306(11) 0.00688(12) 0.01037(11)
O5 0.0348(16) 0.0350(16) 0.0269(14) -0.0008(13) 0.0075(13) 0.0100(12)
O6 0.0370(16) 0.0257(14) 0.0291(14) -0.0022(12) 0.0073(13) 0.0073(11)
O7 0.0425(16) 0.0300(15) 0.0313(14) -0.0011(12) 0.0097(13) 0.0091(12)
O8 0.0566(19) 0.0314(15) 0.0297(15) -0.0025(13) 0.0162(14) 0.0089(12)
C3 0.0245(19) 0.027(2) 0.030(2) 0.0034(16) 0.0047(17) 0.0097(17)
C4 0.030(2) 0.026(2) 0.032(2) 0.0051(16) 0.0067(17) 0.0089(16)
C211 0.026(2) 0.031(2) 0.0267(18) 0.0046(17) 0.0074(17) 0.0095(16)
C212 0.038(2) 0.038(2) 0.034(2) 0.0018(19) 0.0066(18) 0.0140(18)
C213 0.055(3) 0.029(2) 0.044(2) 0.002(2) 0.000(2) 0.0123(18)
C214 0.050(3) 0.042(3) 0.045(2) 0.017(2) 0.002(2) 0.017(2)
C215 0.038(2) 0.047(3) 0.050(3) 0.001(2) -0.007(2) 0.014(2)
C216 0.037(2) 0.032(2) 0.041(2) 0.0034(18) 0.0010(19) 0.0113(18)
C221 0.0361(12) 0.0527(14) 0.0569(15) 0.0060(10) 0.0147(11) 0.0008(11)
C222 0.0361(12) 0.0527(14) 0.0569(15) 0.0060(10) 0.0147(11) 0.0008(11)
C223 0.0361(12) 0.0527(14) 0.0569(15) 0.0060(10) 0.0147(11) 0.0008(11)
C224 0.0361(12) 0.0527(14) 0.0569(15) 0.0060(10) 0.0147(11) 0.0008(11)
C225 0.0361(12) 0.0527(14) 0.0569(15) 0.0060(10) 0.0147(11) 0.0008(11)
C226 0.0361(12) 0.0527(14) 0.0569(15) 0.0060(10) 0.0147(11) 0.0008(11)
C22A 0.0361(12) 0.0527(14) 0.0569(15) 0.0060(10) 0.0147(11) 0.0008(11)
C23A 0.0361(12) 0.0527(14) 0.0569(15) 0.0060(10) 0.0147(11) 0.0008(11)
C25A 0.0361(12) 0.0527(14) 0.0569(15) 0.0060(10) 0.0147(11) 0.0008(11)
C26A 0.0361(12) 0.0527(14) 0.0569(15) 0.0060(10) 0.0147(11) 0.0008(11)
C232 0.066(3) 0.031(2) 0.069(3) 0.003(2) 0.027(3) 0.015(2)
C233 0.100(5) 0.032(2) 0.075(4) 0.002(3) 0.016(3) 0.013(2)
C231 0.040(2) 0.032(2) 0.030(2) 0.0033(18) 0.0028(19) 0.0133(17)
C234 0.068(4) 0.055(3) 0.055(3) -0.025(3) -0.010(3) 0.032(3)
C235 0.048(3) 0.074(3) 0.047(3) -0.024(3) 0.000(2) 0.021(3)
C236 0.045(3) 0.053(3) 0.038(2) -0.009(2) 0.007(2) 0.008(2)
N2 0.0278(17) 0.0279(17) 0.0255(15) 0.0013(13) 0.0059(14) 0.0059(13)
C241 0.033(2) 0.043(2) 0.037(2) 0.0008(18) 0.0066(18) 0.0201(19)
C242 0.031(2) 0.030(2) 0.0317(19) -0.0006(17) 0.0028(17) 0.0140(16)
C243 0.035(2) 0.052(3) 0.033(2) 0.005(2) 0.0061(18) 0.0195(19)
C244 0.035(2) 0.055(3) 0.043(2) 0.008(2) 0.0056(19) 0.017(2)
C245 0.037(2) 0.041(2) 0.045(2) 0.0022(19) -0.005(2) 0.0127(19)
C246 0.057(3) 0.042(3) 0.028(2) 0.001(2) -0.007(2) 0.0121(19)
C247 0.045(3) 0.037(2) 0.030(2) 0.006(2) 0.0054(19) 0.0140(18)
C251 0.031(2) 0.052(3) 0.029(2) 0.005(2) -0.0001(18) 0.0123(19)
C252 0.029(2) 0.045(3) 0.044(2) 0.0101(18) 0.0057(19) 0.021(2)
C253 0.033(2) 0.049(3) 0.047(2) 0.005(2) 0.006(2) 0.024(2)
C254 0.040(2) 0.063(3) 0.053(3) 0.009(2) 0.019(2) 0.029(2)
C255 0.068(4) 0.055(3) 0.082(4) 0.031(3) 0.049(3) 0.025(3)
C256 0.095(5) 0.037(3) 0.129(6) 0.023(3) 0.070(5) 0.035(3)
C257 0.062(3) 0.043(3) 0.088(4) 0.016(2) 0.045(3) 0.029(3)
Sn3 0.02328(13) 0.02548(13) 0.02308(12) 0.00236(11) 0.00516(11) 0.00767(10)
O9 0.0319(15) 0.0308(14) 0.0229(13) -0.0046(12) 0.0051(12) 0.0071(11)
O10 0.0333(16) 0.0297(15) 0.0263(14) -0.0007(12) 0.0063(13) 0.0093(12)
O11 0.0357(15) 0.0290(14) 0.0250(13) -0.0041(12) 0.0038(12) 0.0057(11)
O12 0.0453(17) 0.0356(15) 0.0239(14) -0.0067(13) 0.0061(13) 0.0076(11)
C5 0.0241(19) 0.027(2) 0.0263(19) 0.0062(16) 0.0049(17) 0.0073(16)
C6 0.028(2) 0.027(2) 0.0249(19) 0.0043(16) 0.0064(17) 0.0099(16)
C311 0.0245(19) 0.029(2) 0.0234(17) 0.0073(16) 0.0071(16) 0.0083(15)
C312 0.033(2) 0.033(2) 0.0332(19) 0.0033(18) 0.0021(18) 0.0127(17)
C313 0.043(2) 0.030(2) 0.043(2) 0.0042(18) 0.007(2) 0.0172(18)
C314 0.043(3) 0.039(2) 0.041(2) 0.016(2) 0.008(2) 0.0174(19)
C315 0.031(2) 0.047(3) 0.040(2) 0.006(2) -0.0011(19) 0.018(2)
C316 0.026(2) 0.035(2) 0.037(2) 0.0014(17) 0.0050(17) 0.0107(17)
C321 0.0238(18) 0.0219(17) 0.0244(17) 0.0082(14) 0.0082(15) 0.0151(14)
C322 0.0274(19) 0.0282(19) 0.039(2) 0.0028(16) 0.0091(17) 0.0134(16)
C323 0.034(2) 0.040(2) 0.053(3) -0.0002(19) 0.011(2) 0.013(2)
C324 0.032(2) 0.045(2) 0.049(2) 0.0099(19) 0.0146(19) 0.010(2)
C325 0.038(2) 0.033(2) 0.033(2) 0.0072(18) 0.0087(18) 0.0074(17)
C326 0.030(2) 0.032(2) 0.0269(18) 0.0018(16) 0.0000(16) 0.0076(16)
C331 0.026(2) 0.028(2) 0.031(2) 0.0018(16) 0.0056(17) 0.0066(16)
C332 0.036(2) 0.032(2) 0.0304(19) 0.0030(17) 0.0093(17) 0.0091(16)
C333 0.036(2) 0.036(2) 0.035(2) -0.0007(18) 0.0024(18) 0.0007(17)
C334 0.040(2) 0.028(2) 0.047(2) -0.0042(18) 0.008(2) -0.0010(18)
C335 0.061(3) 0.031(2) 0.045(2) -0.004(2) 0.018(2) 0.0136(19)
C336 0.052(3) 0.030(2) 0.0306(19) 0.0014(18) 0.0085(18) 0.0070(16)
N3 0.0249(16) 0.0254(16) 0.0272(15) 0.0026(13) 0.0047(13) 0.0032(12)
C341 0.038(2) 0.059(3) 0.066(3) 0.012(2) 0.021(2) 0.044(2)
C342 0.034(2) 0.031(2) 0.040(2) 0.0090(17) 0.0099(18) 0.0166(17)
C343 0.038(2) 0.072(3) 0.052(3) 0.014(2) 0.013(2) 0.035(2)
C344 0.039(3) 0.073(3) 0.052(3) 0.014(2) 0.009(2) 0.019(3)
C345 0.052(3) 0.043(3) 0.056(3) 0.010(2) -0.014(3) 0.010(2)
C346 0.068(4) 0.044(3) 0.041(2) 0.010(3) -0.010(3) 0.014(2)
C347 0.056(3) 0.041(2) 0.037(2) 0.008(2) 0.013(2) 0.0137(19)
C351 0.027(2) 0.043(2) 0.041(2) 0.0062(19) -0.0026(19) -0.0010(19)
C352 0.027(2) 0.037(2) 0.0289(19) 0.0054(17) 0.0033(16) 0.0078(17)
C353 0.040(2) 0.054(3) 0.070(3) 0.011(2) 0.015(2) 0.034(2)
C354 0.047(3) 0.084(4) 0.061(3) 0.027(3) 0.027(3) 0.039(3)
C355 0.045(3) 0.065(3) 0.044(3) 0.024(3) 0.000(2) 0.002(2)
C356 0.046(3) 0.032(2) 0.074(3) 0.008(2) 0.009(3) 0.011(2)
C357 0.037(2) 0.048(3) 0.046(2) 0.002(2) 0.004(2) 0.023(2)
Sn4 0.02951(14) 0.02650(14) 0.03272(14) 0.00071(11) 0.00739(12) 0.00882(11)
O13 0.061(2) 0.0285(15) 0.0313(15) -0.0081(15) 0.0126(15) 0.0045(12)
O14 0.055(2) 0.0302(16) 0.0348(16) -0.0071(14) 0.0100(16) 0.0087(13)
O15 0.067(2) 0.0410(17) 0.0344(16) -0.0081(16) 0.0116(15) 0.0124(13)
O16 0.0494(18) 0.0284(14) 0.0388(15) -0.0083(13) 0.0076(14) 0.0006(12)
C7 0.041(2) 0.030(2) 0.039(2) -0.0017(18) 0.009(2) 0.0119(18)
C8 0.032(2) 0.033(2) 0.037(2) -0.0011(18) 0.0041(19) 0.0050(19)
C411 0.030(2) 0.033(2) 0.036(2) 0.0035(18) 0.0121(19) 0.0132(17)
C412 0.044(3) 0.037(2) 0.046(2) 0.012(2) 0.013(2) 0.017(2)
C413 0.052(3) 0.039(3) 0.074(3) 0.016(2) 0.021(3) 0.024(2)
C414 0.042(3) 0.052(3) 0.075(3) 0.001(2) 0.006(3) 0.038(3)
C415 0.052(3) 0.049(3) 0.046(2) -0.009(2) -0.002(2) 0.027(2)
C416 0.042(2) 0.032(2) 0.043(2) 0.0019(19) 0.006(2) 0.0121(18)
C421 0.0237(19) 0.035(2) 0.0318(19) 0.0000(17) 0.0010(16) 0.0183(17)
C422 0.039(2) 0.039(2) 0.051(3) -0.003(2) 0.008(2) 0.014(2)
C423 0.034(2) 0.059(3) 0.066(3) -0.007(2) 0.012(2) 0.026(3)
C424 0.031(2) 0.071(3) 0.054(3) 0.010(2) 0.012(2) 0.034(3)
C425 0.039(2) 0.053(3) 0.034(2) 0.016(2) 0.0063(19) 0.016(2)
C426 0.031(2) 0.041(2) 0.033(2) 0.0041(18) 0.0000(18) 0.0176(18)
C431 0.029(2) 0.031(2) 0.0262(19) 0.0016(17) 0.0080(17) 0.0086(16)
C432 0.035(2) 0.036(2) 0.0297(19) 0.0021(18) 0.0081(18) 0.0110(17)
C433 0.041(2) 0.049(3) 0.032(2) -0.007(2) 0.0022(19) 0.0097(19)
C434 0.054(3) 0.036(2) 0.038(2) -0.017(2) 0.011(2) 0.003(2)
C435 0.058(3) 0.032(2) 0.051(3) 0.002(2) 0.011(2) 0.015(2)
C436 0.033(2) 0.033(2) 0.044(2) -0.0019(18) 0.0044(19) 0.0119(18)
N4 0.0275(17) 0.0308(17) 0.0243(15) 0.0018(13) 0.0042(14) 0.0061(13)
C441 0.029(2) 0.043(2) 0.0294(19) 0.0025(17) -0.0028(17) 0.0073(17)
C442 0.028(2) 0.037(2) 0.035(2) 0.0001(17) -0.0006(18) 0.0105(18)
C443 0.048(3) 0.043(2) 0.053(3) 0.004(2) 0.016(2) 0.021(2)
C444 0.067(3) 0.066(3) 0.057(3) 0.013(3) 0.035(3) 0.022(3)
C445 0.059(3) 0.049(3) 0.062(3) 0.006(3) 0.015(3) 0.000(3)
C446 0.044(3) 0.046(3) 0.077(4) 0.003(2) 0.010(3) 0.016(3)
C447 0.038(3) 0.046(3) 0.049(3) 0.006(2) 0.003(2) 0.016(2)
C451 0.039(2) 0.058(3) 0.040(2) -0.003(2) 0.009(2) 0.029(2)
C452 0.038(2) 0.035(2) 0.034(2) 0.0000(18) 0.0043(19) 0.0183(18)
C453 0.041(2) 0.073(3) 0.030(2) 0.001(2) 0.0030(19) 0.015(2)
C454 0.035(2) 0.073(3) 0.040(2) 0.011(2) 0.010(2) 0.016(2)
C455 0.036(2) 0.051(3) 0.047(2) 0.010(2) 0.002(2) 0.024(2)
C456 0.047(3) 0.048(2) 0.036(2) 0.007(2) -0.008(2) 0.0165(19)
C457 0.046(2) 0.039(2) 0.0310(19) 0.0075(18) 0.0058(18) 0.0097(17)

loop_
_atom_type_symbol
_atom_type_description
_atom_type_scat_dispersion_real
_atom_type_scat_dispersion_imag
_atom_type_scat_source
C C 0.0033 0.0016 'International Tables Vol C Tables 4.2.6.8 and 6.1.1.4'
H H 0.0000 0.0000 'International Tables Vol C Tables 4.2.6.8 and 6.1.1.4'
O O 0.0106 0.0060 'International Tables Vol C Tables 4.2.6.8 and 6.1.1.4'
N N 0.0061 0.0033 'International Tables Vol C Tables 4.2.6.8 and 6.1.1.4'
Sn Sn -0.6537 1.4246 'International Tables Vol C Tables 4.2.6.8 and 6.1.1.4'

loop_
_geom_angle_atom_site_label_1
_geom_angle_atom_site_label_2
_geom_angle_atom_site_label_3
_geom_angle
O1 Sn1 C121 114.33(14)
O1 Sn1 C111 126.26(15)
C121 Sn1 C111 113.62(16)
O1 Sn1 C131 83.18(14)
C121 Sn1 C131 105.98(16)
C111 Sn1 C131 105.50(16)
O1 Sn1 O2 72.26(10)
C121 Sn1 O2 90.45(13)
C111 Sn1 O2 84.60(13)
C131 Sn1 O2 154.56(13)
C1 O1 Sn1 121.4(3)
C2 O2 Sn1 115.8(3)
O3 C1 O1 123.9(4)
O3 C1 C2 121.1(3)
O1 C1 C2 114.9(3)
O4 C2 O2 127.1(4)
O4 C2 C1 117.4(4)
O2 C2 C1 115.6(3)
C112 C111 C116 118.2(4)
C112 C111 Sn1 124.1(3)
C116 C111 Sn1 117.7(3)
C113 C112 C111 120.7(4)
C113 C112 H112 119.7
C111 C112 H112 119.7
C114 C113 C112 119.8(5)
C114 C113 H113 120.1
C112 C113 H113 120.1
C115 C114 C113 120.8(4)
C115 C114 H114 119.6
C113 C114 H114 119.6
C114 C115 C116 119.2(4)
C114 C115 H115 120.4
C116 C115 H115 120.4
C115 C116 C111 121.4(4)
C115 C116 H116 119.3
C111 C116 H116 119.3
C122 C121 C126 118.3(4)
C122 C121 Sn1 122.8(3)
C126 C121 Sn1 118.8(3)
C121 C122 C123 120.5(4)
C121 C122 H122 119.7
C123 C122 H122 119.7
C124 C123 C122 120.6(4)
C124 C123 H123 119.7
C122 C123 H123 119.7
C123 C124 C125 119.8(4)
C123 C124 H124 120.1
C125 C124 H124 120.1
C124 C125 C126 119.6(4)
C124 C125 H125 120.2
C126 C125 H125 120.2
C125 C126 C121 121.2(4)
C125 C126 H126 119.4
C121 C126 H126 119.4
C136 C131 C132 117.5(4)
C136 C131 Sn1 122.2(4)
C132 C131 Sn1 120.1(3)
C133 C132 C131 122.5(4)
C133 C132 H132 118.7
C131 C132 H132 118.7
C132 C133 C134 118.9(5)
C132 C133 H133 120.6
C134 C133 H133 120.6
C135 C134 C133 119.5(5)
C135 C134 H134 120.2
C133 C134 H134 120.2
C134 C135 C136 121.0(5)
C134 C135 H135 119.5
C136 C135 H135 119.5
C135 C136 C131 120.5(5)
C135 C136 H136 119.7
C131 C136 H136 119.7
C141 N1 C151 114.4(3)
C141 N1 H1A 108.7
C151 N1 H1A 108.7
C141 N1 H1B 108.7
C151 N1 H1B 108.7
H1A N1 H1B 107.6
N1 C141 C142 110.7(3)
N1 C141 H14A 109.5
C142 C141 H14A 109.5
N1 C141 H14B 109.5
C142 C141 H14B 109.5
H14A C141 H14B 108.1
C143 C142 C147 118.7(4)
C143 C142 C141 121.2(4)
C147 C142 C141 120.1(4)
C142 C143 C144 121.1(4)
C142 C143 H143 119.4
C144 C143 H143 119.4
C145 C144 C143 119.4(4)
C145 C144 H144 120.3
C143 C144 H144 120.3
C146 C145 C144 120.6(4)
C146 C145 H145 119.7
C144 C145 H145 119.7
C145 C146 C147 120.7(4)
C145 C146 H146 119.6
C147 C146 H146 119.6
C146 C147 C142 119.5(4)
C146 C147 H147 120.3
C142 C147 H147 120.3
C152 C151 N1 111.1(3)
C152 C151 H15A 109.4
N1 C151 H15A 109.4
C152 C151 H15B 109.4
N1 C151 H15B 109.4
H15A C151 H15B 108.0
C153 C152 C157 118.5(4)
C153 C152 C151 121.7(4)
C157 C152 C151 119.8(4)
C154 C153 C152 120.9(4)
C154 C153 H153 119.5
C152 C153 H153 119.5
C153 C154 C155 119.7(4)
C153 C154 H154 120.2
C155 C154 H154 120.2
C156 C155 C154 121.1(5)
C156 C155 H155 119.4
C154 C155 H155 119.4
C155 C156 C157 118.5(5)
C155 C156 H156 120.8
C157 C156 H156 120.8
C152 C157 C156 121.3(4)
C152 C157 H157 119.4
C156 C157 H157 119.4
O6 Sn2 C221 121.57(17)
O6 Sn2 C211 116.99(13)
C221 Sn2 C211 115.19(19)
O6 Sn2 C231 84.98(13)
C221 Sn2 C231 107.13(19)
C211 Sn2 C231 103.03(15)
O6 Sn2 O5 72.71(10)
C221 Sn2 O5 86.49(15)
C211 Sn2 O5 86.21(13)
C231 Sn2 O5 157.64(13)
C3 O5 Sn2 115.9(3)
C4 O6 Sn2 120.8(2)
O7 C3 O5 127.2(4)
O7 C3 C4 117.8(3)
O5 C3 C4 114.9(3)
O8 C4 O6 124.0(4)
O8 C4 C3 120.5(3)
O6 C4 C3 115.6(3)
C212 C211 C216 118.2(4)
C212 C211 Sn2 124.0(3)
C216 C211 Sn2 117.8(3)
C211 C212 C213 119.9(4)
C211 C212 H212 120.1
C213 C212 H212 120.1
C214 C213 C212 121.3(4)
C214 C213 H213 119.4
C212 C213 H213 119.4
C213 C214 C215 119.5(4)
C213 C214 H214 120.2
C215 C214 H214 120.2
C216 C215 C214 119.8(4)
C216 C215 H215 120.1
C214 C215 H215 120.1
C215 C216 C211 121.3(4)
C215 C216 H216 119.3
C211 C216 H216 119.3
C22A C221 C226 94.4(8)
C22A C221 C222 50.2(7)
C226 C221 C222 116.2(5)
C22A C221 C26A 115.5(9)
C226 C221 C26A 36.2(7)
C222 C221 C26A 106.2(7)
C22A C221 Sn2 117.7(7)
C226 C221 Sn2 118.9(4)
C222 C221 Sn2 124.4(4)
C26A C221 Sn2 122.2(6)
C223 C222 C221 121.9(6)
C223 C222 H222 119.0
C221 C222 H222 119.0
C222 C223 C224 117.8(6)
C222 C223 H223 121.1
C224 C223 H223 121.1
C225 C224 C25A 30.9(8)
C225 C224 C23A 94.9(7)
C25A C224 C23A 115.4(9)
C225 C224 C223 120.3(6)
C25A C224 C223 113.5(8)
C23A C224 C223 52.2(7)
C225 C224 H224 119.8
C25A C224 H224 117.5
C23A C224 H224 122.0
C223 C224 H224 119.8
C224 C225 C226 121.5(6)
C224 C225 H225 119.2
C226 C225 H225 119.2
C221 C226 C225 122.1(6)
C221 C226 H226 119.0
C225 C226 H226 119.0
C221 C22A C23A 121.6(12)
C221 C22A H22A 119.2
C23A C22A H22A 119.2
C22A C23A C224 119.9(12)
C22A C23A H23A 120.1
C224 C23A H23A 120.1
C224 C25A C26A 117.8(11)
C224 C25A H25A 121.1
C26A C25A H25A 121.1
C25A C26A C221 121.8(12)
C25A C26A H26A 119.1
C221 C26A H26A 119.1
C231 C232 C233 120.8(5)
C231 C232 H232 119.6
C233 C232 H232 119.6
C234 C233 C232 121.3(5)
C234 C233 H233 119.4
C232 C233 H233 119.4
C232 C231 C236 115.9(4)
C232 C231 Sn2 124.8(3)
C236 C231 Sn2 119.3(3)
C233 C234 C235 119.3(5)
C233 C234 H234 120.3
C235 C234 H234 120.3
C234 C235 C236 120.0(5)
C234 C235 H235 120.0
C236 C235 H235 120.0
C235 C236 C231 122.6(4)
C235 C236 H236 118.7
C231 C236 H236 118.7
C241 N2 C251 114.7(3)
C241 N2 H2A 108.6
C251 N2 H2A 108.6
C241 N2 H2B 108.6
C251 N2 H2B 108.6
H2A N2 H2B 107.6
N2 C241 C242 113.0(3)
N2 C241 H24A 109.0
C242 C241 H24A 109.0
N2 C241 H24B 109.0
C242 C241 H24B 109.0
H24A C241 H24B 107.8
C247 C242 C243 119.2(4)
C247 C242 C241 118.1(4)
C243 C242 C241 122.6(3)
C244 C243 C242 120.5(4)
C244 C243 H243 119.8
C242 C243 H243 119.8
C243 C244 C245 120.4(4)
C243 C244 H244 119.8
C245 C244 H244 119.8
C246 C245 C244 119.0(4)
C246 C245 H245 120.5
C244 C245 H245 120.5
C245 C246 C247 120.6(4)
C245 C246 H246 119.7
C247 C246 H246 119.7
C242 C247 C246 120.2(4)
C242 C247 H247 119.9
C246 C247 H247 119.9
C252 C251 N2 113.1(3)
C252 C251 H25B 108.9
N2 C251 H25B 108.9
C252 C251 H25C 108.9
N2 C251 H25C 108.9
H25B C251 H25C 107.8
C257 C252 C253 118.6(4)
C257 C252 C251 119.8(4)
C253 C252 C251 121.5(4)
C254 C253 C252 120.7(4)
C254 C253 H253 119.7
C252 C253 H253 119.7
C255 C254 C253 119.5(5)
C255 C254 H254 120.3
C253 C254 H254 120.3
C254 C255 C256 120.3(5)
C254 C255 H255 119.9
C256 C255 H255 119.9
C255 C256 C257 120.3(5)
C255 C256 H256 119.9
C257 C256 H256 119.9
C252 C257 C256 120.6(5)
C252 C257 H257 119.7
C256 C257 H257 119.7
O9 Sn3 C311 118.60(13)
O9 Sn3 C321 116.83(12)
C311 Sn3 C321 117.37(14)
O9 Sn3 C331 87.55(13)
C311 Sn3 C331 104.59(15)
C321 Sn3 C331 104.57(15)
O9 Sn3 O10 72.12(10)
C311 Sn3 O10 85.51(12)
C321 Sn3 O10 85.53(12)
C331 Sn3 O10 159.67(12)
C6 O9 Sn3 122.6(2)
C5 O10 Sn3 115.2(2)
O11 C5 O10 127.5(4)
O11 C5 C6 117.7(3)
O10 C5 C6 114.8(3)
O12 C6 O9 125.1(4)
O12 C6 C5 119.8(3)
O9 C6 C5 115.1(3)
C316 C311 C312 117.6(4)
C316 C311 Sn3 119.7(3)
C312 C311 Sn3 122.4(3)
C313 C312 C311 120.8(4)
C313 C312 H312 119.6
C311 C312 H312 119.6
C314 C313 C312 119.7(4)
C314 C313 H313 120.1
C312 C313 H313 120.1
C313 C314 C315 119.8(4)
C313 C314 H314 120.1
C315 C314 H314 120.1
C316 C315 C314 120.3(4)
C316 C315 H315 119.9
C314 C315 H315 119.9
C315 C316 C311 121.8(4)
C315 C316 H316 119.1
C311 C316 H316 119.1
C322 C321 C326 118.7(4)
C322 C321 Sn3 123.6(3)
C326 C321 Sn3 117.5(3)
C321 C322 C323 120.6(4)
C321 C322 H322 119.7
C323 C322 H322 119.7
C324 C323 C322 119.7(4)
C324 C323 H323 120.2
C322 C323 H323 120.2
C325 C324 C323 120.3(4)
C325 C324 H324 119.8
C323 C324 H324 119.8
C326 C325 C324 120.6(4)
C326 C325 H325 119.7
C324 C325 H325 119.7
C325 C326 C321 120.2(4)
C325 C326 H326 119.9
C321 C326 H326 119.9
C336 C331 C332 117.2(3)
C336 C331 Sn3 122.8(3)
C332 C331 Sn3 119.9(3)
C333 C332 C331 121.3(4)
C333 C332 H332 119.3
C331 C332 H332 119.3
C334 C333 C332 119.7(4)
C334 C333 H333 120.2
C332 C333 H333 120.2
C333 C334 C335 119.9(4)
C333 C334 H334 120.0
C335 C334 H334 120.0
C336 C335 C334 119.8(4)
C336 C335 H335 120.1
C334 C335 H335 120.1
C335 C336 C331 122.0(4)
C335 C336 H336 119.0
C331 C336 H336 119.0
C341 N3 C351 113.5(3)
C341 N3 H3A 108.9
C351 N3 H3A 108.9
C341 N3 H3B 108.9
C351 N3 H3B 108.9
H3A N3 H3B 107.7
N3 C341 C342 113.4(3)
N3 C341 H34A 108.9
C342 C341 H34A 108.9
N3 C341 H34B 108.9
C342 C341 H34B 108.9
H34A C341 H34B 107.7
C343 C342 C347 119.0(4)
C343 C342 C341 123.6(4)
C347 C342 C341 117.3(4)
C342 C343 C344 120.3(4)
C342 C343 H343 119.8
C344 C343 H343 119.8
C345 C344 C343 120.4(5)
C345 C344 H344 119.8
C343 C344 H344 119.8
C344 C345 C346 119.4(5)
C344 C345 H345 120.3
C346 C345 H345 120.3
C345 C346 C347 120.7(5)
C345 C346 H346 119.7
C347 C346 H346 119.7
C346 C347 C342 120.2(5)
C346 C347 H347 119.9
C342 C347 H347 119.9
N3 C351 C352 113.1(3)
N3 C351 H35A 109.0
C352 C351 H35A 109.0
N3 C351 H35B 109.0
C352 C351 H35B 109.0
H35A C351 H35B 107.8
C353 C352 C357 118.9(4)
C353 C352 C351 119.6(4)
C357 C352 C351 121.5(4)
C352 C353 C354 120.0(5)
C352 C353 H353 120.0
C354 C353 H353 120.0
C355 C354 C353 120.2(5)
C355 C354 H354 119.9
C353 C354 H354 119.9
C356 C355 C354 119.3(5)
C356 C355 H355 120.3
C354 C355 H355 120.3
C355 C356 C357 119.7(5)
C355 C356 H356 120.1
C357 C356 H356 120.1
C356 C357 C352 121.9(5)
C356 C357 H357 119.1
C352 C357 H357 119.1
O13 Sn4 C421 115.39(14)
O13 Sn4 C411 127.11(15)
C421 Sn4 C411 112.96(15)
O13 Sn4 C431 81.50(13)
C421 Sn4 C431 107.16(15)
C411 Sn4 C431 103.67(16)
O13 Sn4 O14 72.69(11)
C421 Sn4 O14 91.89(14)
C411 Sn4 O14 85.73(14)
C431 Sn4 O14 152.79(13)
C7 O13 Sn4 121.4(3)
C8 O14 Sn4 116.1(3)
O15 C7 O13 125.5(4)
O15 C7 C8 120.2(4)
O13 C7 C8 114.3(4)
O16 C8 O14 127.6(4)
O16 C8 C7 117.3(4)
O14 C8 C7 115.1(4)
C416 C411 C412 118.6(4)
C416 C411 Sn4 115.9(3)
C412 C411 Sn4 125.4(3)
C413 C412 C411 119.4(4)
C413 C412 H412 120.3
C411 C412 H412 120.3
C414 C413 C412 122.0(5)
C414 C413 H413 119.0
C412 C413 H413 119.0
C413 C414 C415 119.4(5)
C413 C414 H414 120.3
C415 C414 H414 120.3
C416 C415 C414 119.1(4)
C416 C415 H415 120.5
C414 C415 H415 120.5
C411 C416 C415 121.5(4)
C411 C416 H416 119.3
C415 C416 H416 119.3
C426 C421 C422 118.5(4)
C426 C421 Sn4 118.8(3)
C422 C421 Sn4 121.9(3)
C423 C422 C421 120.1(4)
C423 C422 H422 120.0
C421 C422 H422 120.0
C422 C423 C424 120.2(4)
C422 C423 H423 119.9
C424 C423 H423 119.9
C425 C424 C423 120.3(4)
C425 C424 H424 119.9
C423 C424 H424 119.9
C424 C425 C426 119.8(4)
C424 C425 H425 120.1
C426 C425 H425 120.1
C421 C426 C425 121.1(4)
C421 C426 H426 119.5
C425 C426 H426 119.5
C436 C431 C432 117.6(4)
C436 C431 Sn4 119.8(3)
C432 C431 Sn4 122.1(3)
C433 C432 C431 121.4(4)
C433 C432 H432 119.3
C431 C432 H432 119.3
C432 C433 C434 119.3(4)
C432 C433 H433 120.4
C434 C433 H433 120.4
C435 C434 C433 120.2(4)
C435 C434 H434 119.9
C433 C434 H434 119.9
C434 C435 C436 119.9(4)
C434 C435 H435 120.1
C436 C435 H435 120.1
C431 C436 C435 121.6(4)
C431 C436 H436 119.2
C435 C436 H436 119.2
C451 N4 C441 114.6(3)
C451 N4 H4A 108.6
C441 N4 H4A 108.6
C451 N4 H4B 108.6
C441 N4 H4B 108.6
H4A N4 H4B 107.6
C442 C441 N4 112.8(3)
C442 C441 H44A 109.0
N4 C441 H44A 109.0
C442 C441 H44B 109.0
N4 C441 H44B 109.0
H44A C441 H44B 107.8
C443 C442 C447 118.7(4)
C443 C442 C441 121.9(4)
C447 C442 C441 119.4(4)
C442 C443 C444 120.8(4)
C442 C443 H443 119.6
C444 C443 H443 119.6
C445 C444 C443 119.7(5)
C445 C444 H444 120.2
C443 C444 H444 120.2
C444 C445 C446 120.5(5)
C444 C445 H445 119.7
C446 C445 H445 119.7
C447 C446 C445 119.4(5)
C447 C446 H446 120.3
C445 C446 H446 120.3
C446 C447 C442 120.8(5)
C446 C447 H447 119.6
C442 C447 H447 119.6
N4 C451 C452 112.9(3)
N4 C451 H45A 109.0
C452 C451 H45A 109.0
N4 C451 H45B 109.0
C452 C451 H45B 109.0
H45A C451 H45B 107.8
C453 C452 C457 118.9(4)
C453 C452 C451 122.3(4)
C457 C452 C451 118.5(4)
C452 C453 C454 120.5(4)
C452 C453 H453 119.7
C454 C453 H453 119.7
C455 C454 C453 119.9(4)
C455 C454 H454 120.0
C453 C454 H454 120.0
C454 C455 C456 119.5(4)
C454 C455 H455 120.3
C456 C455 H455 120.3
C455 C456 C457 120.8(4)
C455 C456 H456 119.6
C457 C456 H456 119.6
C456 C457 C452 120.3(4)
C456 C457 H457 119.8
C452 C457 H457 119.8

loop_
_geom_bond_atom_site_label_1
_geom_bond_atom_site_label_2
_geom_bond_distance
_geom_bond_publ_flag
Sn1 O1 2.124(3) y
Sn1 C121 2.131(4) y
Sn1 C111 2.156(4) y
Sn1 C131 2.160(4) y
Sn1 O2 2.306(3) y
O1 C1 1.290(5) ?
O2 C2 1.260(5) ?
O3 C1 1.228(5) ?
O4 C2 1.248(5) ?
C1 C2 1.528(6) ?
C111 C112 1.384(6) ?
C111 C116 1.387(5) ?
C112 C113 1.383(7) ?
C112 H112 0.9500 ?
C113 C114 1.374(7) ?
C113 H113 0.9500 ?
C114 C115 1.366(7) ?
C114 H114 0.9500 ?
C115 C116 1.383(6) ?
C115 H115 0.9500 ?
C116 H116 0.9500 ?
C121 C122 1.385(6) ?
C121 C126 1.399(6) ?
C122 C123 1.396(6) ?
C122 H122 0.9500 ?
C123 C124 1.379(6) ?
C123 H123 0.9500 ?
C124 C125 1.383(6) ?
C124 H124 0.9500 ?
C125 C126 1.395(6) ?
C125 H125 0.9500 ?
C126 H126 0.9500 ?
C131 C136 1.401(6) ?
C131 C132 1.402(7) ?
C132 C133 1.373(6) ?
C132 H132 0.9500 ?
C133 C134 1.417(8) ?
C133 H133 0.9500 ?
C134 C135 1.371(8) ?
C134 H134 0.9500 ?
C135 C136 1.394(7) ?
C135 H135 0.9500 ?
C136 H136 0.9500 ?
N1 C141 1.486(5) ?
N1 C151 1.510(5) ?
N1 H1A 0.9200 ?
N1 H1B 0.9200 ?
C141 C142 1.504(6) ?
C141 H14A 0.9900 ?
C141 H14B 0.9900 ?
C142 C143 1.380(6) ?
C142 C147 1.403(6) ?
C143 C144 1.399(6) ?
C143 H143 0.9500 ?
C144 C145 1.374(6) ?
C144 H144 0.9500 ?
C145 C146 1.362(6) ?
C145 H145 0.9500 ?
C146 C147 1.399(6) ?
C146 H146 0.9500 ?
C147 H147 0.9500 ?
C151 C152 1.503(6) ?
C151 H15A 0.9900 ?
C151 H15B 0.9900 ?
C152 C153 1.387(6) ?
C152 C157 1.400(6) ?
C153 C154 1.384(6) ?
C153 H153 0.9500 ?
C154 C155 1.407(7) ?
C154 H154 0.9500 ?
C155 C156 1.364(7) ?
C155 H155 0.9500 ?
C156 C157 1.417(7) ?
C156 H156 0.9500 ?
C157 H157 0.9500 ?
Sn2 O6 2.116(3) y
Sn2 C221 2.131(5) y
Sn2 C211 2.147(4) y
Sn2 C231 2.167(4) y
Sn2 O5 2.317(3) y
O5 C3 1.262(5) ?
O6 C4 1.305(5) ?
O7 C3 1.238(5) ?
O8 C4 1.230(5) ?
C3 C4 1.538(5) ?
C211 C212 1.383(6) ?
C211 C216 1.393(5) ?
C212 C213 1.386(6) ?
C212 H212 0.9500 ?
C213 C214 1.360(6) ?
C213 H213 0.9500 ?
C214 C215 1.381(6) ?
C214 H214 0.9500 ?
C215 C216 1.372(6) ?
C215 H215 0.9500 ?
C216 H216 0.9500 ?
C221 C22A 1.339(13) ?
C221 C226 1.364(8) ?
C221 C222 1.392(8) ?
C221 C26A 1.411(13) ?
C222 C223 1.389(9) ?
C222 H222 0.9500 ?
C223 C224 1.423(8) ?
C223 H223 0.9500 ?
C224 C225 1.283(8) ?
C224 C25A 1.341(13) ?
C224 C23A 1.419(13) ?
C224 H224 0.9500 ?
C225 C226 1.392(9) ?
C225 H225 0.9500 ?
C226 H226 0.9500 ?
C22A C23A 1.377(15) ?
C22A H22A 0.9500 ?
C23A H23A 0.9500 ?
C25A C26A 1.410(14) ?
C25A H25A 0.9500 ?
C26A H26A 0.9500 ?
C232 C231 1.383(6) ?
C232 C233 1.412(7) ?
C232 H232 0.9500 ?
C233 C234 1.339(8) ?
C233 H233 0.9500 ?
C231 C236 1.396(6) ?
C234 C235 1.371(7) ?
C234 H234 0.9500 ?
C235 C236 1.379(6) ?
C235 H235 0.9500 ?
C236 H236 0.9500 ?
N2 C241 1.493(5) ?
N2 C251 1.508(5) ?
N2 H2A 0.9200 ?
N2 H2B 0.9200 ?
C241 C242 1.518(6) ?
C241 H24A 0.9900 ?
C241 H24B 0.9900 ?
C242 C247 1.371(5) ?
C242 C243 1.383(6) ?
C243 C244 1.372(6) ?
C243 H243 0.9500 ?
C244 C245 1.382(6) ?
C244 H244 0.9500 ?
C245 C246 1.374(7) ?
C245 H245 0.9500 ?
C246 C247 1.383(6) ?
C246 H246 0.9500 ?
C247 H247 0.9500 ?
C251 C252 1.499(6) ?
C251 H25B 0.9900 ?
C251 H25C 0.9900 ?
C252 C257 1.359(6) ?
C252 C253 1.393(6) ?
C253 C254 1.383(6) ?
C253 H253 0.9500 ?
C254 C255 1.362(7) ?
C254 H254 0.9500 ?
C255 C256 1.365(8) ?
C255 H255 0.9500 ?
C256 C257 1.384(8) ?
C256 H256 0.9500 ?
C257 H257 0.9500 ?
Sn3 O9 2.104(3) y
Sn3 C311 2.142(4) y
Sn3 C321 2.142(4) y
Sn3 C331 2.185(4) y
Sn3 O10 2.355(3) y
O9 C6 1.295(5) ?
O10 C5 1.259(5) ?
O11 C5 1.242(4) ?
O12 C6 1.216(5) ?
C5 C6 1.554(6) ?
C311 C316 1.392(5) ?
C311 C312 1.402(5) ?
C312 C313 1.399(6) ?
C312 H312 0.9500 ?
C313 C314 1.383(6) ?
C313 H313 0.9500 ?
C314 C315 1.386(6) ?
C314 H314 0.9500 ?
C315 C316 1.371(6) ?
C315 H315 0.9500 ?
C316 H316 0.9500 ?
C321 C322 1.395(5) ?
C321 C326 1.416(5) ?
C322 C323 1.396(6) ?
C322 H322 0.9500 ?
C323 C324 1.390(6) ?
C323 H323 0.9500 ?
C324 C325 1.381(6) ?
C324 H324 0.9500 ?
C325 C326 1.380(6) ?
C325 H325 0.9500 ?
C326 H326 0.9500 ?
C331 C336 1.396(6) ?
C331 C332 1.407(5) ?
C332 C333 1.390(5) ?
C332 H332 0.9500 ?
C333 C334 1.381(6) ?
C333 H333 0.9500 ?
C334 C335 1.398(6) ?
C334 H334 0.9500 ?
C335 C336 1.372(6) ?
C335 H335 0.9500 ?
C336 H336 0.9500 ?
N3 C341 1.474(5) ?
N3 C351 1.499(5) ?
N3 H3A 0.9200 ?
N3 H3B 0.9200 ?
C341 C342 1.500(6) ?
C341 H34A 0.9900 ?
C341 H34B 0.9900 ?
C342 C343 1.379(6) ?
C342 C347 1.388(6) ?
C343 C344 1.393(6) ?
C343 H343 0.9500 ?
C344 C345 1.373(7) ?
C344 H344 0.9500 ?
C345 C346 1.376(8) ?
C345 H345 0.9500 ?
C346 C347 1.387(7) ?
C346 H346 0.9500 ?
C347 H347 0.9500 ?
C351 C352 1.522(6) ?
C351 H35A 0.9900 ?
C351 H35B 0.9900 ?
C352 C353 1.370(6) ?
C352 C357 1.375(6) ?
C353 C354 1.394(7) ?
C353 H353 0.9500 ?
C354 C355 1.393(8) ?
C354 H354 0.9500 ?
C355 C356 1.368(7) ?
C355 H355 0.9500 ?
C356 C357 1.373(7) ?
C356 H356 0.9500 ?
C357 H357 0.9500 ?
Sn4 O13 2.117(3) y
Sn4 C421 2.133(4) y
Sn4 C411 2.140(4) y
Sn4 C431 2.168(4) y
Sn4 O14 2.289(3) y
O13 C7 1.290(5) ?
O14 C8 1.256(5) ?
O15 C7 1.226(5) ?
O16 C8 1.249(5) ?
C7 C8 1.552(6) ?
C411 C416 1.382(6) ?
C411 C412 1.407(6) ?
C412 C413 1.378(7) ?
C412 H412 0.9500 ?
C413 C414 1.365(7) ?
C413 H413 0.9500 ?
C414 C415 1.401(8) ?
C414 H414 0.9500 ?
C415 C416 1.390(6) ?
C415 H415 0.9500 ?
C416 H416 0.9500 ?
C421 C426 1.382(6) ?
C421 C422 1.413(5) ?
C422 C423 1.383(7) ?
C422 H422 0.9500 ?
C423 C424 1.394(7) ?
C423 H423 0.9500 ?
C424 C425 1.367(7) ?
C424 H424 0.9500 ?
C425 C426 1.398(6) ?
C425 H425 0.9500 ?
C426 H426 0.9500 ?
C431 C436 1.380(6) ?
C431 C432 1.400(6) ?
C432 C433 1.384(6) ?
C432 H432 0.9500 ?
C433 C434 1.386(7) ?
C433 H433 0.9500 ?
C434 C435 1.375(7) ?
C434 H434 0.9500 ?
C435 C436 1.385(6) ?
C435 H435 0.9500 ?
C436 H436 0.9500 ?
N4 C451 1.475(5) ?
N4 C441 1.515(5) ?
N4 H4A 0.9200 ?
N4 H4B 0.9200 ?
C441 C442 1.499(6) ?
C441 H44A 0.9900 ?
C441 H44B 0.9900 ?
C442 C443 1.366(6) ?
C442 C447 1.392(6) ?
C443 C444 1.397(6) ?
C443 H443 0.9500 ?
C444 C445 1.350(7) ?
C444 H444 0.9500 ?
C445 C446 1.393(8) ?
C445 H445 0.9500 ?
C446 C447 1.369(7) ?
C446 H446 0.9500 ?
C447 H447 0.9500 ?
C451 C452 1.501(6) ?
C451 H45A 0.9900 ?
C451 H45B 0.9900 ?
C452 C453 1.384(6) ?
C452 C457 1.388(6) ?
C453 C454 1.402(6) ?
C453 H453 0.9500 ?
C454 C455 1.377(6) ?
C454 H454 0.9500 ?
C455 C456 1.382(6) ?
C455 H455 0.9500 ?
C456 C457 1.382(6) ?
C456 H456 0.9500 ?
C457 H457 0.9500 ?

loop_
_geom_hbond_atom_site_label_D
_geom_hbond_atom_site_label_H
_geom_hbond_atom_site_label_A
_geom_hbond_distance_DH
_geom_hbond_distance_HA
_geom_hbond_distance_DA
_geom_hbond_angle_DHA
N1 H1A O4 0.92 1.94 2.847(4) 170.8
N1 H1B O15 0.92 2.26 2.902(4) 126.1
N1 H1B O16 0.92 1.98 2.805(4) 147.9
N2 H2A O7 0.92 1.92 2.795(4) 158.9
N2 H2B O11 0.92 2.05 2.857(4) 146.0
N2 H2B O12 0.92 2.27 2.925(4) 127.6
N3 H3A O7 0.92 2.21 2.951(4) 136.6
N3 H3A O8 0.92 2.08 2.813(4) 136.1
N3 H3B O11 0.92 1.91 2.816(4) 169.1
N4 H4A O3 0.92 2.15 2.843(4) 131.0
N4 H4A O4 0.92 2.10 2.843(4) 137.2
N4 H4B O16 0.92 1.84 2.755(4) 176.9
